data_4036019
loop_
_publ_author_name
'Zhang, Ji'
'Eisink, Niek N. H. M.'
'Witte, Martin D.'
'Minnaard, Adriaan J.'

_publ_section_title
;
 Regioselective Manipulation of GlcNAc Provides Allosamine, Lividosamine,
 and Related Compounds.
;
_journal_issue 2
_journal_name_full 'The Journal of organic chemistry'
_journal_page_first 516
_journal_page_last 525
_journal_paper_doi 10.1021/acs.joc.8b01949
_journal_volume 84
_journal_year 2019
_chemical_absolute_configuration syn
_chemical_formula_sum 'C17 H33 N3 O8'
_chemical_formula_weight 407.46
_space_group_crystal_system monoclinic
_space_group_IT_number 4
_space_group_name_Hall 'P 2yb'
_space_group_name_H-M_alt 'P 1 21 1'
_atom_sites_solution_hydrogens geom
_audit_creation_method SHELXL-2014/7
_cell_angle_alpha 90
_cell_angle_beta 90.477(2)
_cell_angle_gamma 90
_cell_formula_units_Z 2
_cell_length_a 10.2358(7)
_cell_length_b 8.6625(6)
_cell_length_c 12.4764(10)
_cell_measurement_reflns_used 9994
_cell_measurement_temperature 100(2)
_cell_measurement_theta_max 28.22
_cell_measurement_theta_min 3.08
_cell_volume 1106.21(14)
_computing_structure_refinement 'SHELXL-2014/7 (Sheldrick, 2014)'
_diffrn_ambient_temperature 100(2)
_diffrn_measured_fraction_theta_full 0.998
_diffrn_measured_fraction_theta_max 0.997
_diffrn_measurement_device_type 'Bruker APEX-II CCD'
_diffrn_radiation_type MoK\a
_diffrn_radiation_wavelength 0.71073
_diffrn_reflns_av_R_equivalents 0.0603
_diffrn_reflns_av_unetI/netI 0.0326
_diffrn_reflns_Laue_measured_fraction_full 0.998
_diffrn_reflns_Laue_measured_fraction_max 0.997
_diffrn_reflns_limit_h_max 13
_diffrn_reflns_limit_h_min -13
_diffrn_reflns_limit_k_max 11
_diffrn_reflns_limit_k_min -11
_diffrn_reflns_limit_l_max 16
_diffrn_reflns_limit_l_min -16
_diffrn_reflns_number 39951
_diffrn_reflns_point_group_measured_fraction_full 0.999
_diffrn_reflns_point_group_measured_fraction_max 0.996
_diffrn_reflns_theta_full 25.242
_diffrn_reflns_theta_max 28.329
_diffrn_reflns_theta_min 3.081
_exptl_absorpt_coefficient_mu 0.097
_exptl_absorpt_correction_T_max 0.7457
_exptl_absorpt_correction_T_min 0.6842
_exptl_absorpt_correction_type multi-scan
_exptl_absorpt_process_details SADABS
_exptl_crystal_colour colourless
_exptl_crystal_density_diffrn 1.223
_exptl_crystal_description block
_exptl_crystal_F_000 440
_exptl_crystal_size_max 0.520
_exptl_crystal_size_mid 0.270
_exptl_crystal_size_min 0.150
_refine_diff_density_max 0.409
_refine_diff_density_min -0.248
_refine_diff_density_rms 0.047
_refine_ls_abs_structure_details
;
 Flack x determined using 2002 quotients [(I+)-(I-)]/[(I+)+(I-)]
 (Parsons, Flack and Wagner, Acta Cryst. B69 (2013) 249-259).
;
_refine_ls_abs_structure_Flack -0.1(3)
_refine_ls_extinction_method none
_refine_ls_goodness_of_fit_ref 1.042
_refine_ls_hydrogen_treatment mixed
_refine_ls_matrix_type full
_refine_ls_number_parameters 266
_refine_ls_number_reflns 5506
_refine_ls_number_restraints 1
_refine_ls_restrained_S_all 1.042
_refine_ls_R_factor_all 0.0487
_refine_ls_R_factor_gt 0.0392
_refine_ls_shift/su_max 0.000
_refine_ls_shift/su_mean 0.000
_refine_ls_structure_factor_coef Fsqd
_refine_ls_weighting_details 'w=1/[\s^2^(Fo^2^)+(0.0422P)^2^+0.3097P] where P=(Fo^2^+2Fc^2^)/3'
_refine_ls_weighting_scheme calc
_refine_ls_wR_factor_gt 0.0866
_refine_ls_wR_factor_ref 0.0908
_reflns_Friedel_coverage 0.878
_reflns_Friedel_fraction_full 0.999
_reflns_Friedel_fraction_max 0.996
_reflns_number_gt 4867
_reflns_number_total 5506
_reflns_threshold_expression 'I > 2\s(I)'
_cod_data_source_file jo8b01949_si_002.cif
_cod_data_source_block mo_hv005_0m_a
_cod_original_sg_symbol_H-M 'P 21'
_cod_database_code 4036019
_shelx_shelxl_version_number 2014/7
_shelx_space_group_comment
;
The symmetry employed for this shelxl refinement is uniquely defined
by the following loop, which should always be used as a source of
symmetry information in preference to the above space-group names.
They are only intended as comments.
;
_shelx_estimated_absorpt_t_min 0.951
_shelx_estimated_absorpt_t_max 0.986

loop_
_space_group_symop_operation_xyz
'x, y, z'
'-x, y+1/2, -z'

loop_
_atom_site_label
_atom_site_type_symbol
_atom_site_fract_x
_atom_site_fract_y
_atom_site_fract_z
_atom_site_U_iso_or_equiv
_atom_site_adp_type
_atom_site_occupancy
_atom_site_site_symmetry_order
_atom_site_calc_flag
_atom_site_refinement_flags_posn
_atom_site_refinement_flags_adp
O1 O 0.10493(15) 0.3434(2) -0.05073(15) 0.0269(4) Uani 1 1 d . .
H1 H 0.177(3) 0.3256(14) -0.075(3) 0.040 Uiso 1 1 calc R U
O2 O 0.32291(13) 0.50544(18) 0.03672(11) 0.0135(3) Uani 1 1 d . .
O3 O 0.41353(14) 0.38586(17) 0.18851(12) 0.0134(3) Uani 1 1 d . .
O4 O 0.05402(13) 0.69409(19) 0.17976(11) 0.0145(3) Uani 1 1 d . .
H4 H 0.0112(18) 0.741(4) 0.1407(18) 0.022 Uiso 1 1 calc R U
O5 O 0.66924(15) 0.7422(2) 0.12845(13) 0.0258(4) Uani 1 1 d . .
O6 O 0.24210(14) 0.6831(2) 0.54132(12) 0.0194(3) Uani 1 1 d . .
O7 O 0.02572(14) 0.7268(2) 0.50604(11) 0.0169(3) Uani 1 1 d . .
O8 O 0.50642(18) 0.6215(2) 0.48330(14) 0.0260(4) Uani 1 1 d . .
H8A H 0.419(3) 0.6547(12) 0.495(3) 0.039 Uiso 1 1 calc R U
N1 N 0.15965(16) 0.7145(2) 0.37137(13) 0.0140(4) Uani 1 1 d . .
H1' H 0.0896 0.7322 0.3319 0.017 Uiso 1 1 calc R U
N2 N 0.27972(15) 0.6945(2) 0.32471(13) 0.0128(4) Uani 1 1 d . .
N3 N 0.52419(16) 0.6762(2) 0.25455(14) 0.0130(4) Uani 1 1 d . .
H3 H 0.5087 0.6557 0.3223 0.016 Uiso 1 1 calc R U
C1 C 0.0612(2) 0.8877(3) 0.6645(2) 0.0222(5) Uani 1 1 d . .
H1A H 0.1539 0.8611 0.6718 0.033 Uiso 1 1 calc R U
H1B H 0.0262 0.9142 0.7350 0.033 Uiso 1 1 calc R U
H1C H 0.0515 0.9761 0.6161 0.033 Uiso 1 1 calc R U
C2 C -0.1579(2) 0.7877(3) 0.60688(19) 0.0210(5) Uani 1 1 d . .
H2A H -0.1692 0.8749 0.5577 0.031 Uiso 1 1 calc R U
H2B H -0.1939 0.8145 0.6770 0.031 Uiso 1 1 calc R U
H2C H -0.2038 0.6972 0.5781 0.031 Uiso 1 1 calc R U
C3 C -0.0130(2) 0.7510(3) 0.61911(16) 0.0163(4) Uani 1 1 d . .
C4 C 0.0091(3) 0.6042(3) 0.6831(2) 0.0280(6) Uani 1 1 d . .
H4A H -0.0303 0.5167 0.6449 0.042 Uiso 1 1 calc R U
H4B H -0.0312 0.6146 0.7537 0.042 Uiso 1 1 calc R U
H4C H 0.1032 0.5864 0.6920 0.042 Uiso 1 1 calc R U
C5 C 0.1518(2) 0.7063(3) 0.47991(16) 0.0142(4) Uani 1 1 d . .
C6 C 0.28680(18) 0.6840(2) 0.22305(15) 0.0103(4) Uani 1 1 d . .
C7 C 0.18056(18) 0.6774(3) 0.13682(15) 0.0114(4) Uani 1 1 d . .
H7 H 0.1959 0.7615 0.0834 0.014 Uiso 1 1 calc R U
C8 C 0.19458(18) 0.5195(3) 0.08074(16) 0.0127(4) Uani 1 1 d . .
H8 H 0.1806 0.4352 0.1342 0.015 Uiso 1 1 calc R U
C9 C 0.1008(2) 0.4982(3) -0.01257(18) 0.0201(5) Uani 1 1 d . .
H9A H 0.0110 0.5233 0.0105 0.024 Uiso 1 1 calc R U
H9B H 0.1245 0.5697 -0.0712 0.024 Uiso 1 1 calc R U
C10 C 0.42430(18) 0.5067(3) 0.11536(16) 0.0113(4) Uani 1 1 d . .
H10 H 0.5102 0.4976 0.0782 0.014 Uiso 1 1 calc R U
C11 C 0.4703(2) 0.2420(3) 0.15186(18) 0.0204(5) Uani 1 1 d . .
H11 H 0.4648 0.2365 0.0719 0.025 Uiso 1 1 calc R U
C12 C 0.3933(4) 0.1130(4) 0.1996(3) 0.0549(10) Uani 1 1 d . .
H12A H 0.3049 0.1128 0.1688 0.082 Uiso 1 1 calc R U
H12B H 0.3883 0.1271 0.2774 0.082 Uiso 1 1 calc R U
H12C H 0.4362 0.0145 0.1839 0.082 Uiso 1 1 calc R U
C13 C 0.6133(3) 0.2381(4) 0.1876(2) 0.0432(8) Uani 1 1 d . .
H13A H 0.6550 0.1447 0.1597 0.065 Uiso 1 1 calc R U
H13B H 0.6183 0.2377 0.2661 0.065 Uiso 1 1 calc R U
H13C H 0.6585 0.3294 0.1601 0.065 Uiso 1 1 calc R U
C14 C 0.7420(2) 0.7464(3) 0.3129(2) 0.0236(5) Uani 1 1 d . .
H14A H 0.8276 0.7086 0.2900 0.035 Uiso 1 1 calc R U
H14B H 0.7148 0.6902 0.3771 0.035 Uiso 1 1 calc R U
H14C H 0.7479 0.8569 0.3291 0.035 Uiso 1 1 calc R U
C15 C 0.64330(19) 0.7210(3) 0.22436(18) 0.0161(4) Uani 1 1 d . .
C16 C 0.42075(19) 0.6617(2) 0.17545(16) 0.0108(4) Uani 1 1 d . .
H16 H 0.4336 0.7452 0.1212 0.013 Uiso 1 1 calc R U
C17 C 0.5132(3) 0.4601(4) 0.4939(3) 0.0376(7) Uani 1 1 d . .
H17A H 0.4514 0.4118 0.4438 0.056 Uiso 1 1 calc R U
H17B H 0.4908 0.4309 0.5674 0.056 Uiso 1 1 calc R U
H17C H 0.6020 0.4251 0.4781 0.056 Uiso 1 1 calc R U

loop_
_atom_site_aniso_label
_atom_site_aniso_U_11
_atom_site_aniso_U_22
_atom_site_aniso_U_33
_atom_site_aniso_U_23
_atom_site_aniso_U_13
_atom_site_aniso_U_12
O1 0.0083(7) 0.0409(11) 0.0313(10) -0.0239(9) -0.0006(7) -0.0013(7)
O2 0.0095(7) 0.0217(8) 0.0094(7) -0.0028(6) -0.0003(5) 0.0002(6)
O3 0.0157(7) 0.0127(7) 0.0118(7) 0.0003(6) 0.0016(5) 0.0022(6)
O4 0.0086(6) 0.0231(9) 0.0116(7) 0.0036(6) -0.0014(5) 0.0052(6)
O5 0.0138(7) 0.0413(11) 0.0222(8) 0.0129(8) -0.0004(6) -0.0074(7)
O6 0.0155(7) 0.0310(9) 0.0117(7) -0.0036(7) -0.0021(5) 0.0037(7)
O7 0.0139(7) 0.0273(9) 0.0095(7) -0.0046(6) 0.0026(5) 0.0010(6)
O8 0.0210(9) 0.0340(11) 0.0229(9) 0.0046(8) -0.0008(7) 0.0033(7)
N1 0.0089(7) 0.0217(10) 0.0114(8) -0.0025(7) -0.0005(6) 0.0030(7)
N2 0.0095(7) 0.0160(9) 0.0129(8) -0.0021(7) 0.0007(6) -0.0001(7)
N3 0.0099(7) 0.0183(9) 0.0108(8) -0.0006(7) -0.0015(6) -0.0015(7)
C1 0.0204(11) 0.0255(13) 0.0207(12) -0.0110(10) -0.0013(9) 0.0039(10)
C2 0.0165(10) 0.0310(13) 0.0155(11) -0.0061(10) 0.0033(8) 0.0014(10)
C3 0.0175(10) 0.0220(12) 0.0093(9) -0.0040(9) 0.0029(8) 0.0021(9)
C4 0.0320(14) 0.0294(14) 0.0225(13) 0.0053(11) 0.0037(10) 0.0019(11)
C5 0.0145(9) 0.0156(11) 0.0126(9) -0.0035(8) 0.0007(7) 0.0003(8)
C6 0.0091(8) 0.0094(9) 0.0125(9) 0.0000(8) -0.0010(7) -0.0001(8)
C7 0.0094(9) 0.0160(10) 0.0088(9) 0.0026(8) -0.0003(7) 0.0006(8)
C8 0.0087(9) 0.0180(11) 0.0113(9) -0.0012(8) -0.0009(7) 0.0000(8)
C9 0.0130(10) 0.0322(14) 0.0151(10) -0.0074(10) -0.0038(8) 0.0012(10)
C10 0.0084(8) 0.0164(10) 0.0091(9) -0.0008(8) -0.0004(7) 0.0004(8)
C11 0.0258(11) 0.0181(11) 0.0175(10) -0.0033(9) 0.0012(9) 0.0077(9)
C12 0.067(2) 0.0197(15) 0.078(3) -0.0029(16) 0.029(2) 0.0038(16)
C13 0.0370(15) 0.055(2) 0.0376(16) -0.0140(15) -0.0115(12) 0.0278(15)
C14 0.0131(10) 0.0322(14) 0.0256(12) 0.0029(11) -0.0059(9) -0.0059(10)
C15 0.0104(9) 0.0167(11) 0.0212(11) 0.0037(9) -0.0029(7) -0.0015(8)
C16 0.0084(9) 0.0152(10) 0.0087(9) 0.0019(8) -0.0015(7) -0.0014(8)
C17 0.0388(16) 0.0359(17) 0.0382(16) -0.0003(13) 0.0041(13) 0.0026(13)

loop_
_atom_type_symbol
_atom_type_description
_atom_type_scat_dispersion_real
_atom_type_scat_dispersion_imag
_atom_type_scat_source
C C 0.0033 0.0016 'International Tables Vol C Tables 4.2.6.8 and 6.1.1.4'
H H 0.0000 0.0000 'International Tables Vol C Tables 4.2.6.8 and 6.1.1.4'
N N 0.0061 0.0033 'International Tables Vol C Tables 4.2.6.8 and 6.1.1.4'
O O 0.0106 0.0060 'International Tables Vol C Tables 4.2.6.8 and 6.1.1.4'

loop_
_geom_angle_atom_site_label_1
_geom_angle_atom_site_label_2
_geom_angle_atom_site_label_3
_geom_angle
C9 O1 H1 109.5
C10 O2 C8 113.63(14)
C10 O3 C11 113.88(16)
C7 O4 H4 109.5
C5 O7 C3 120.88(16)
C17 O8 H8A 109.5
C5 N1 N2 118.40(16)
C5 N1 H1' 120.8
N2 N1 H1' 120.8
C6 N2 N1 119.26(16)
C15 N3 C16 119.81(17)
C15 N3 H3 120.1
C16 N3 H3 120.1
C3 C1 H1A 109.5
C3 C1 H1B 109.5
H1A C1 H1B 109.5
C3 C1 H1C 109.5
H1A C1 H1C 109.5
H1B C1 H1C 109.5
C3 C2 H2A 109.5
C3 C2 H2B 109.5
H2A C2 H2B 109.5
C3 C2 H2C 109.5
H2A C2 H2C 109.5
H2B C2 H2C 109.5
O7 C3 C1 109.24(18)
O7 C3 C4 109.98(19)
C1 C3 C4 112.7(2)
O7 C3 C2 101.63(16)
C1 C3 C2 111.06(19)
C4 C3 C2 111.6(2)
C3 C4 H4A 109.5
C3 C4 H4B 109.5
H4A C4 H4B 109.5
C3 C4 H4C 109.5
H4A C4 H4C 109.5
H4B C4 H4C 109.5
O6 C5 O7 126.61(18)
O6 C5 N1 125.97(18)
O7 C5 N1 107.42(16)
N2 C6 C16 117.36(16)
N2 C6 C7 131.22(17)
C16 C6 C7 111.23(16)
O4 C7 C6 112.29(15)
O4 C7 C8 110.56(17)
C6 C7 C8 106.52(16)
O4 C7 H7 109.1
C6 C7 H7 109.1
C8 C7 H7 109.1
O2 C8 C9 105.79(16)
O2 C8 C7 109.74(16)
C9 C8 C7 113.30(18)
O2 C8 H8 109.3
C9 C8 H8 109.3
C7 C8 H8 109.3
O1 C9 C8 110.58(19)
O1 C9 H9A 109.5
C8 C9 H9A 109.5
O1 C9 H9B 109.5
C8 C9 H9B 109.5
H9A C9 H9B 108.1
O3 C10 O2 112.64(16)
O3 C10 C16 109.51(16)
O2 C10 C16 108.83(16)
O3 C10 H10 108.6
O2 C10 H10 108.6
C16 C10 H10 108.6
O3 C11 C12 107.7(2)
O3 C11 C13 108.2(2)
C12 C11 C13 112.0(3)
O3 C11 H11 109.7
C12 C11 H11 109.7
C13 C11 H11 109.7
C11 C12 H12A 109.5
C11 C12 H12B 109.5
H12A C12 H12B 109.5
C11 C12 H12C 109.5
H12A C12 H12C 109.5
H12B C12 H12C 109.5
C11 C13 H13A 109.5
C11 C13 H13B 109.5
H13A C13 H13B 109.5
C11 C13 H13C 109.5
H13A C13 H13C 109.5
H13B C13 H13C 109.5
C15 C14 H14A 109.5
C15 C14 H14B 109.5
H14A C14 H14B 109.5
C15 C14 H14C 109.5
H14A C14 H14C 109.5
H14B C14 H14C 109.5
O5 C15 N3 121.15(19)
O5 C15 C14 122.51(19)
N3 C15 C14 116.34(19)
N3 C16 C6 112.46(16)
N3 C16 C10 112.85(17)
C6 C16 C10 109.16(16)
N3 C16 H16 107.4
C6 C16 H16 107.4
C10 C16 H16 107.4
O8 C17 H17A 109.5
O8 C17 H17B 109.5
H17A C17 H17B 109.5
O8 C17 H17C 109.5
H17A C17 H17C 109.5
H17B C17 H17C 109.5

loop_
_geom_bond_atom_site_label_1
_geom_bond_atom_site_label_2
_geom_bond_distance
O1 C9 1.423(3)
O1 H1 0.82(3)
O2 C10 1.422(2)
O2 C8 1.433(2)
O3 C10 1.394(3)
O3 C11 1.450(3)
O4 C7 1.413(2)
O4 H4 0.77(3)
O5 C15 1.241(3)
O6 C5 1.212(3)
O7 C5 1.345(2)
O7 C3 1.483(2)
O8 C17 1.406(4)
O8 H8A 0.95(3)
N1 C5 1.359(3)
N1 N2 1.375(2)
N1 H1' 0.8800
N2 C6 1.274(2)
N3 C15 1.337(3)
N3 C16 1.447(2)
N3 H3 0.8800
C1 C3 1.513(3)
C1 H1A 0.9800
C1 H1B 0.9800
C1 H1C 0.9800
C2 C3 1.524(3)
C2 H2A 0.9800
C2 H2B 0.9800
C2 H2C 0.9800
C3 C4 1.518(4)
C4 H4A 0.9800
C4 H4B 0.9800
C4 H4C 0.9800
C6 C16 1.511(3)
C6 C7 1.524(3)
C7 C8 1.544(3)
C7 H7 1.0000
C8 C9 1.514(3)
C8 H8 1.0000
C9 H9A 0.9900
C9 H9B 0.9900
C10 C16 1.538(3)
C10 H10 1.0000
C11 C12 1.494(4)
C11 C13 1.528(4)
C11 H11 1.0000
C12 H12A 0.9800
C12 H12B 0.9800
C12 H12C 0.9800
C13 H13A 0.9800
C13 H13B 0.9800
C13 H13C 0.9800
C14 C15 1.507(3)
C14 H14A 0.9800
C14 H14B 0.9800
C14 H14C 0.9800
C16 H16 1.0000
C17 H17A 0.9800
C17 H17B 0.9800
C17 H17C 0.9800
